data_7206752
loop_
_publ_author_name
'Constable, Edwin C.'
'Zhang, Guoqi'
'Housecroft, Catherine E.'
'Zampese, Jennifer A.'

_publ_section_title
;
 Zinc(ii) coordination polymers, metallohexacycles and
 metallocapsules---do we understand self-assembly in metallosupramolecular
 chemistry: algorithms or serendipity?
;
_journal_issue 22
_journal_name_full CrystEngComm
_journal_page_first 6864
_journal_paper_doi 10.1039/c1ce05884c
_journal_volume 13
_journal_year 2011
_chemical_formula_moiety 'C160 H112 I24 N32 Zn12, 1.5(C6 H4 Cl2), 12(H2 O)'
_chemical_formula_sum 'C169 H142 Cl3 I24 N32 O12 Zn12'
_chemical_formula_weight 6749.58
_chemical_name_systematic
;
?
;
_space_group_IT_number 148
_symmetry_cell_setting rhombohedral
_symmetry_space_group_name_Hall '-R 3'
_symmetry_space_group_name_H-M 'R -3 :H'
_atom_sites_solution_hydrogens geom
_atom_sites_solution_primary direct
_atom_sites_solution_secondary difmap
_audit_creation_method SHELXL-97
_cell_angle_alpha 90.00
_cell_angle_beta 90.00
_cell_angle_gamma 120.00
_cell_formula_units_Z 3
_cell_length_a 38.903(5)
_cell_length_b 38.903(5)
_cell_length_c 16.736(3)
_cell_measurement_reflns_used 9426
_cell_measurement_temperature 173(2)
_cell_measurement_theta_max 38.76
_cell_measurement_theta_min 4.92
_cell_volume 21936(6)
_computing_cell_refinement 'Stoe IPDS'
_computing_data_collection 'Stoe IPDS'
_computing_data_reduction 'Stoe IPDS'
_computing_molecular_graphics 'Bruker SHELXTL'
_computing_publication_material 'Bruker SHELXTL'
_computing_structure_refinement 'SHELXL-97 (Sheldrick, 1997)'
_computing_structure_solution 'SHELXS-97 (Sheldrick, 1990)'
_diffrn_ambient_temperature 173(2)
_diffrn_measured_fraction_theta_full 0.998
_diffrn_measured_fraction_theta_max 0.998
_diffrn_measurement_device_type 'Stoe IPDS'
_diffrn_measurement_method '\w scans'
_diffrn_radiation_monochromator graphite
_diffrn_radiation_source 'fine-focus sealed tube'
_diffrn_radiation_type MoK\a
_diffrn_radiation_wavelength 0.71073
_diffrn_reflns_av_R_equivalents 0.0993
_diffrn_reflns_av_sigmaI/netI 0.0321
_diffrn_reflns_limit_h_max 46
_diffrn_reflns_limit_h_min -46
_diffrn_reflns_limit_k_max 46
_diffrn_reflns_limit_k_min -46
_diffrn_reflns_limit_l_max 19
_diffrn_reflns_limit_l_min -18
_diffrn_reflns_number 96602
_diffrn_reflns_theta_full 25.05
_diffrn_reflns_theta_max 25.05
_diffrn_reflns_theta_min 2.01
_exptl_absorpt_coefficient_mu 3.568
_exptl_absorpt_correction_T_max 0.6166
_exptl_absorpt_correction_T_min 0.2685
_exptl_absorpt_correction_type multi-scan
_exptl_absorpt_process_details '(Blessing 1951)'
_exptl_crystal_colour colourless
_exptl_crystal_density_diffrn 1.527
_exptl_crystal_density_method 'not measured'
_exptl_crystal_description block
_exptl_crystal_F_000 9405
_exptl_crystal_size_max 0.50
_exptl_crystal_size_mid 0.15
_exptl_crystal_size_min 0.15
_refine_diff_density_max 3.753
_refine_diff_density_min -1.150
_refine_diff_density_rms 0.251
_refine_ls_extinction_method none
_refine_ls_goodness_of_fit_ref 2.582
_refine_ls_hydrogen_treatment constr
_refine_ls_matrix_type full
_refine_ls_number_parameters 438
_refine_ls_number_reflns 8617
_refine_ls_number_restraints 50
_refine_ls_restrained_S_all 2.593
_refine_ls_R_factor_all 0.1799
_refine_ls_R_factor_gt 0.1571
_refine_ls_shift/su_max 0.018
_refine_ls_shift/su_mean 0.002
_refine_ls_structure_factor_coef Fsqd
_refine_ls_weighting_details 'calc w=1/[\s^2^(Fo^2^)+(0.1000P)^2^+0.0000P] where P=(Fo^2^+2Fc^2^)/3'
_refine_ls_weighting_scheme calc
_refine_ls_wR_factor_gt 0.3837
_refine_ls_wR_factor_ref 0.3959
_reflns_number_gt 6624
_reflns_number_total 8617
_reflns_threshold_expression >2sigma(I)
_cod_data_source_file c1ce05884c.txt
_cod_data_source_block gq199
_cod_depositor_comments
;
The following automatic conversions were performed:

'_symmetry_cell_setting' value 'Rhombohedral' changed to
'rhombohedral' according to
/home/saulius/struct/CIF-dictionaries/cif_core.dic dictionary named
'cif_core.dic' version 2.4.1 from 2010-06-29.

Automatic conversion script
Id: cif_fix_values 1715 2011-07-08 13:25:40Z adriana 
;
_cod_original_sg_symbol_Hall -R3
_cod_original_sg_symbol_H-M R-3
_cod_database_code 7206752

loop_
_symmetry_equiv_pos_as_xyz
'x, y, z'
'-y, x-y, z'
'-x+y, -x, z'
'x+2/3, y+1/3, z+1/3'
'-y+2/3, x-y+1/3, z+1/3'
'-x+y+2/3, -x+1/3, z+1/3'
'x+1/3, y+2/3, z+2/3'
'-y+1/3, x-y+2/3, z+2/3'
'-x+y+1/3, -x+2/3, z+2/3'
'-x, -y, -z'
'y, -x+y, -z'
'x-y, x, -z'
'-x+2/3, -y+1/3, -z+1/3'
'y+2/3, -x+y+1/3, -z+1/3'
'x-y+2/3, x+1/3, -z+1/3'
'-x+1/3, -y+2/3, -z+2/3'
'y+1/3, -x+y+2/3, -z+2/3'
'x-y+1/3, x+2/3, -z+2/3'

loop_
_atom_site_label
_atom_site_type_symbol
_atom_site_fract_x
_atom_site_fract_y
_atom_site_fract_z
_atom_site_U_iso_or_equiv
_atom_site_adp_type
_atom_site_occupancy
_atom_site_symmetry_multiplicity
_atom_site_calc_flag
_atom_site_refinement_flags
_atom_site_disorder_assembly
_atom_site_disorder_group
Zn1 Zn 0.21792(4) 0.04799(4) -0.08794(12) 0.1022(5) Uani 1 1 d . . .
I1 I 0.22004(3) -0.01555(3) -0.06089(8) 0.1177(3) Uani 1 1 d . . .
I2 I 0.25523(3) 0.08942(3) -0.20760(8) 0.1201(4) Uani 1 1 d . . .
Zn2 Zn 0.30114(5) 0.35877(4) 0.39849(11) 0.1091(5) Uani 1 1 d . . .
I3 I 0.28479(5) 0.38402(3) 0.27254(8) 0.1566(5) Uani 1 1 d . . .
I4 I 0.36469(4) 0.40025(3) 0.48253(9) 0.1350(4) Uani 1 1 d . . .
N1 N 0.2381(3) 0.0821(3) 0.0122(9) 0.115(4) Uani 1 1 d . . .
C1 C 0.2568(4) 0.1222(3) 0.0094(10) 0.099(4) Uani 1 1 d . . .
H1A H 0.2610 0.1358 -0.0399 0.119 Uiso 1 1 calc R . .
C2 C 0.2702(4) 0.1433(4) 0.0836(9) 0.102(4) Uani 1 1 d . . .
H2A H 0.2829 0.1714 0.0823 0.122 Uiso 1 1 calc R . .
C3 C 0.2661(4) 0.1265(4) 0.1508(9) 0.104(4) Uani 1 1 d . A .
C4 C 0.2457(7) 0.0835(6) 0.1539(13) 0.157(7) Uani 1 1 d U . .
H4A H 0.2445 0.0702 0.2023 0.189 Uiso 1 1 calc R . .
C5 C 0.2282(8) 0.0623(6) 0.0852(15) 0.166(8) Uani 1 1 d U . .
H5A H 0.2097 0.0346 0.0878 0.200 Uiso 1 1 calc R . .
N2 N 0.2844(3) 0.1812(3) 0.2437(8) 0.093(3) Uani 0.33 1 d P A 1
C7' C 0.2844(3) 0.1812(3) 0.2437(8) 0.093(3) Uani 0.67 1 d P A 2
H7'A H 0.2772 0.1938 0.2040 0.112 Uiso 0.67 1 calc PR A 2
C6 C 0.2813(3) 0.1458(3) 0.2277(8) 0.090(3) Uani 1 1 d . . .
C7 C 0.2930(3) 0.1292(3) 0.2884(8) 0.094(3) Uani 0.67 1 d P A 1
H7A H 0.2921 0.1047 0.2780 0.113 Uiso 0.67 1 calc PR A 1
N2' N 0.2930(3) 0.1292(3) 0.2884(8) 0.094(3) Uani 0.33 1 d P A 2
C8 C 0.3046(4) 0.1446(4) 0.3554(7) 0.094(3) Uani 1 1 d . . .
C9 C 0.3079(3) 0.1820(3) 0.3711(8) 0.089(3) Uani 0.67 1 d P A 1
H9A H 0.3175 0.1944 0.4215 0.107 Uiso 0.67 1 calc PR A 1
N2" N 0.3079(3) 0.1820(3) 0.3711(8) 0.089(3) Uani 0.33 1 d P A 2
C10 C 0.2980(3) 0.1993(4) 0.3172(7) 0.082(3) Uani 1 1 d . . .
N3 N 0.3012(3) 0.3078(3) 0.3697(6) 0.086(3) Uani 1 1 d . . .
C11 C 0.2762(4) 0.2841(4) 0.3213(10) 0.103(4) Uani 1 1 d . A .
H11A H 0.2577 0.2908 0.3001 0.123 Uiso 1 1 calc R . .
C12 C 0.2732(4) 0.2464(4) 0.2943(11) 0.111(5) Uani 1 1 d . . .
H12A H 0.2553 0.2296 0.2544 0.133 Uiso 1 1 calc R A .
C13 C 0.3007(3) 0.2386(3) 0.3364(8) 0.090(3) Uani 1 1 d . A .
C14 C 0.3274(4) 0.2652(4) 0.3908(9) 0.102(4) Uani 1 1 d . . .
H14A H 0.3464 0.2604 0.4163 0.123 Uiso 1 1 calc R A .
C15 C 0.3258(4) 0.2966(4) 0.4061(11) 0.115(5) Uani 1 1 d . A .
H15A H 0.3432 0.3137 0.4462 0.138 Uiso 1 1 calc R . .
N4 N 0.3392(3) 0.0860(3) 0.5256(7) 0.090(3) Uani 1 1 d . . .
C16 C 0.3323(5) 0.0749(4) 0.4511(10) 0.117(5) Uani 1 1 d . A .
H16A H 0.3350 0.0529 0.4351 0.141 Uiso 1 1 calc R . .
C17 C 0.3212(5) 0.0938(4) 0.3927(9) 0.117(5) Uani 1 1 d . . .
H17A H 0.3185 0.0861 0.3382 0.140 Uiso 1 1 calc R A .
C18 C 0.3140(4) 0.1247(3) 0.4178(9) 0.095(4) Uani 1 1 d . A .
C19 C 0.3216(4) 0.1358(4) 0.4929(9) 0.106(4) Uani 1 1 d . . .
H19A H 0.3176 0.1564 0.5126 0.127 Uiso 1 1 calc R A .
C20 C 0.3363(5) 0.1162(5) 0.5458(9) 0.109(5) Uani 1 1 d . A .
H20A H 0.3443 0.1264 0.5982 0.131 Uiso 1 1 calc R . .
N5 N 0.1589(3) 0.0339(3) -0.0929(8) 0.107(4) Uani 1 1 d . . .
C21 C 0.1491(4) 0.0588(4) -0.1199(13) 0.128(7) Uani 1 1 d . . .
H21A H 0.1698 0.0840 -0.1371 0.154 Uiso 1 1 calc R . .
C22 C 0.1121(5) 0.0517(4) -0.1253(15) 0.138(7) Uani 1 1 d . . .
H22A H 0.1074 0.0710 -0.1494 0.166 Uiso 1 1 calc R . .
C23 C 0.0794(4) 0.0161(4) -0.0962(12) 0.108(5) Uani 1 1 d . . .
C24 C 0.0894(4) -0.0094(4) -0.0680(12) 0.116(6) Uani 1 1 d . . .
H24A H 0.0694 -0.0348 -0.0500 0.140 Uiso 1 1 calc R . .
C25 C 0.1288(4) 0.0007(4) -0.0645(11) 0.113(5) Uani 1 1 d . . .
H25A H 0.1348 -0.0176 -0.0397 0.135 Uiso 1 1 calc R . .
C26 C 0.0399(4) 0.0094(3) -0.1059(11) 0.106(5) Uani 1 1 d . . .
N6 N 0.0077(4) -0.0299(3) -0.1032(12) 0.122(5) Uani 0.33 1 d P . 1
C27 C 0.0077(4) -0.0299(3) -0.1032(12) 0.122(5) Uani 0.67 1 d P . 2
H27A H 0.0137 -0.0507 -0.0991 0.147 Uiso 0.67 1 calc PR . 2
Cl1 Cl 0.1721(3) 0.2043(3) 0.6295(7) 0.098(3) Uani 0.25 1 d PD B 2
Cl2 Cl 0.1870(3) 0.2241(3) 0.4350(7) 0.116(5) Uani 0.25 1 d PD B 2
C100 C 0.1425(3) 0.2111(6) 0.5719(7) 0.046(7) Uani 0.25 1 d PRDU B 2
C101 C 0.1412(3) 0.2151(3) 0.4896(7) 0.082(12) Uani 0.25 1 d PRDU B 2
C102 C 0.1085(3) 0.2144(6) 0.4544(7) 0.129(16) Uani 0.25 1 d PRU B 2
H10A H 0.1072 0.2161 0.3980 0.155 Uiso 0.25 1 calc PR B 2
C103 C 0.0777(4) 0.2112(6) 0.5016(7) 0.089(10) Uani 0.25 1 d PRU B 2
H10B H 0.0556 0.2111 0.4771 0.107 Uiso 0.25 1 calc PR B 2
C104 C 0.0787(3) 0.2082(4) 0.5820(9) 0.077(11) Uani 0.25 1 d PRU B 2
H10C H 0.0581 0.2074 0.6139 0.092 Uiso 0.25 1 calc PR B 2
C105 C 0.1110(3) 0.2062(6) 0.6192(7) 0.104(13) Uani 0.25 1 d PRU B 2
H10D H 0.1108 0.2017 0.6750 0.125 Uiso 0.25 1 calc PR B 2
O100 O 0.0923(3) 0.1386(3) -0.1960(13) 0.119(6) Uani 0.50 1 d P . .
O101 O 0.1839(3) 0.1392(4) 0.2239(9) 0.069(4) Uani 0.50 1 d P . .
O102 O 0.2150(7) 0.1664(7) -0.1869(15) 0.139(10) Uani 0.50 1 d P C 1
O103 O 0.1943(5) 0.1572(5) -0.1173(15) 0.111(7) Uani 0.50 1 d P D 2

loop_
_atom_site_aniso_label
_atom_site_aniso_U_11
_atom_site_aniso_U_22
_atom_site_aniso_U_33
_atom_site_aniso_U_23
_atom_site_aniso_U_13
_atom_site_aniso_U_12
Zn1 0.0912(7) 0.0945(7) 0.1301(13) -0.0285(8) -0.0192(8) 0.0534(6)
I1 0.1263(5) 0.1030(4) 0.1486(9) -0.0380(5) -0.0227(5) 0.0759(4)
I2 0.1108(5) 0.1233(6) 0.1254(8) -0.0174(6) -0.0128(6) 0.0580(5)
Zn2 0.1473(9) 0.0879(7) 0.1065(11) 0.0216(7) 0.0506(9) 0.0697(6)
I3 0.2651(11) 0.1263(6) 0.1140(7) 0.0439(5) 0.0536(8) 0.1246(6)
I4 0.1390(7) 0.1029(6) 0.1477(9) 0.0069(6) 0.0454(7) 0.0489(5)
N1 0.140(6) 0.108(5) 0.129(9) -0.034(6) -0.033(7) 0.085(5)
C1 0.113(7) 0.074(5) 0.126(11) -0.013(6) -0.006(7) 0.057(5)
C2 0.125(7) 0.079(5) 0.115(10) -0.009(6) -0.029(8) 0.061(5)
C3 0.143(7) 0.108(6) 0.105(10) -0.021(6) -0.019(7) 0.095(5)
C4 0.236(14) 0.140(10) 0.119(12) -0.013(9) -0.028(11) 0.111(9)
C5 0.214(15) 0.116(10) 0.156(15) 0.002(10) -0.031(13) 0.073(10)
N2 0.109(5) 0.094(5) 0.113(9) 0.000(5) -0.008(6) 0.079(4)
C7' 0.109(5) 0.094(5) 0.113(9) 0.000(5) -0.008(6) 0.079(4)
C6 0.130(6) 0.094(5) 0.085(8) -0.010(5) -0.010(6) 0.084(4)
C7 0.116(5) 0.085(4) 0.116(9) -0.001(5) -0.014(6) 0.077(4)
N2' 0.116(5) 0.085(4) 0.116(9) -0.001(5) -0.014(6) 0.077(4)
C8 0.122(6) 0.109(6) 0.072(7) -0.032(5) -0.037(6) 0.074(5)
C9 0.103(6) 0.087(5) 0.088(7) -0.019(5) -0.010(6) 0.057(4)
N2" 0.103(6) 0.087(5) 0.088(7) -0.019(5) -0.010(6) 0.057(4)
C10 0.098(5) 0.117(6) 0.062(6) -0.001(5) -0.002(5) 0.077(4)
N3 0.108(5) 0.082(4) 0.076(6) -0.008(4) 0.022(5) 0.054(4)
C11 0.123(8) 0.074(6) 0.120(11) 0.002(6) -0.001(8) 0.056(5)
C12 0.131(9) 0.072(6) 0.133(12) 0.002(7) 0.012(9) 0.053(6)
C13 0.105(5) 0.093(5) 0.100(9) 0.000(5) 0.002(6) 0.072(4)
C14 0.109(7) 0.117(8) 0.097(9) -0.012(7) 0.006(7) 0.069(6)
C15 0.110(6) 0.130(8) 0.134(12) -0.041(8) -0.017(8) 0.083(6)
N4 0.077(5) 0.074(5) 0.102(7) 0.013(5) -0.021(5) 0.024(4)
C16 0.157(10) 0.078(6) 0.120(11) -0.015(7) -0.054(9) 0.060(6)
C17 0.176(10) 0.094(6) 0.101(9) -0.024(6) -0.052(8) 0.082(6)
C18 0.102(6) 0.058(5) 0.127(10) -0.020(6) -0.033(7) 0.042(4)
C19 0.126(8) 0.096(7) 0.105(9) -0.039(7) -0.024(8) 0.062(6)
C20 0.125(9) 0.108(9) 0.080(8) -0.026(7) -0.032(7) 0.047(7)
N5 0.096(5) 0.080(5) 0.148(10) -0.026(6) -0.030(6) 0.045(4)
C21 0.073(6) 0.082(7) 0.219(19) 0.019(9) -0.023(9) 0.031(6)
C22 0.104(8) 0.087(7) 0.22(2) 0.014(10) -0.027(11) 0.047(6)
C23 0.072(6) 0.068(6) 0.179(15) 0.005(8) 0.009(8) 0.030(5)
C24 0.091(6) 0.091(7) 0.182(16) 0.014(8) -0.003(9) 0.057(5)
C25 0.124(7) 0.108(7) 0.137(13) -0.003(7) -0.017(8) 0.081(5)
C26 0.081(6) 0.061(5) 0.177(15) -0.009(7) -0.004(8) 0.036(4)
N6 0.113(6) 0.082(5) 0.196(16) -0.011(7) -0.011(9) 0.066(5)
C27 0.113(6) 0.082(5) 0.196(16) -0.011(7) -0.011(9) 0.066(5)
Cl1 0.140(7) 0.107(6) 0.074(7) -0.006(5) -0.032(6) 0.082(5)
Cl2 0.107(7) 0.067(6) 0.137(10) 0.001(6) 0.071(7) 0.017(6)
C100 0.064(12) 0.030(10) 0.044(14) 0.010(10) 0.000(11) 0.023(9)
C101 0.083(18) 0.041(14) 0.089(19) -0.008(14) -0.018(16) 0.006(12)
C102 0.14(2) 0.10(2) 0.14(2) 0.004(19) 0.001(19) 0.058(15)
C103 0.082(12) 0.078(13) 0.14(2) 0.013(14) -0.021(15) 0.066(10)
C104 0.047(14) 0.062(15) 0.097(19) -0.003(15) 0.026(14) 0.009(11)
C105 0.13(2) 0.057(15) 0.12(2) 0.009(16) -0.024(18) 0.044(13)
O100 0.048(5) 0.062(5) 0.259(17) 0.099(7) 0.084(7) 0.036(4)
O101 0.030(4) 0.068(6) 0.098(10) 0.020(6) -0.007(5) 0.017(4)
O102 0.121(15) 0.106(14) 0.118(15) 0.017(12) -0.025(13) 0.003(12)
O103 0.089(9) 0.057(7) 0.171(19) -0.007(10) 0.029(11) 0.023(7)

loop_
_atom_type_symbol
_atom_type_description
_atom_type_scat_dispersion_real
_atom_type_scat_dispersion_imag
_atom_type_scat_source
C C 0.0033 0.0016 'International Tables Vol C Tables 4.2.6.8 and 6.1.1.4'
H H 0.0000 0.0000 'International Tables Vol C Tables 4.2.6.8 and 6.1.1.4'
Cl Cl 0.1484 0.1585 'International Tables Vol C Tables 4.2.6.8 and 6.1.1.4'
I I -0.4742 1.8119 'International Tables Vol C Tables 4.2.6.8 and 6.1.1.4'
N N 0.0061 0.0033 'International Tables Vol C Tables 4.2.6.8 and 6.1.1.4'
O O 0.0106 0.0060 'International Tables Vol C Tables 4.2.6.8 and 6.1.1.4'
Zn Zn 0.2839 1.4301 'International Tables Vol C Tables 4.2.6.8 and 6.1.1.4'

loop_
_geom_angle_atom_site_label_1
_geom_angle_atom_site_label_2
_geom_angle_atom_site_label_3
_geom_angle
_geom_angle_site_symmetry_1
_geom_angle_site_symmetry_3
N1 Zn1 N5 102.7(5) . .
N1 Zn1 I2 109.0(4) . .
N5 Zn1 I2 110.1(4) . .
N1 Zn1 I1 107.2(4) . .
N5 Zn1 I1 108.5(3) . .
I2 Zn1 I1 118.16(8) . .
N3 Zn2 N4 103.1(4) . 12_556
N3 Zn2 I3 107.6(3) . .
N4 Zn2 I3 107.4(3) 12_556 .
N3 Zn2 I4 105.6(3) . .
N4 Zn2 I4 107.5(4) 12_556 .
I3 Zn2 I4 123.78(7) . .
C1 N1 C5 120.6(15) . .
C1 N1 Zn1 122.1(11) . .
C5 N1 Zn1 116.9(11) . .
N1 C1 C2 117.5(14) . .
N1 C1 H1A 121.3 . .
C2 C1 H1A 121.3 . .
C3 C2 C1 123.8(12) . .
C3 C2 H2A 118.1 . .
C1 C2 H2A 118.1 . .
C2 C3 C4 118.7(15) . .
C2 C3 C6 127.1(12) . .
C4 C3 C6 114.1(14) . .
C5 C4 C3 118.8(19) . .
C5 C4 H4A 120.6 . .
C3 C4 H4A 120.6 . .
C4 C5 N1 118.8(18) . .
C4 C5 H5A 120.6 . .
N1 C5 H5A 120.6 . .
C6 N2 C10 121.0(12) . .
N2 C6 C7 116.4(12) . .
N2 C6 C3 120.5(12) . .
C7 C6 C3 123.2(11) . .
C8 C7 C6 123.8(12) . .
C8 C7 H7A 118.1 . .
C6 C7 H7A 118.1 . .
C7 C8 C9 119.0(13) . .
C7 C8 C18 121.3(12) . .
C9 C8 C18 119.7(11) . .
C10 C9 C8 120.5(11) . .
C10 C9 H9A 119.8 . .
C8 C9 H9A 119.8 . .
C9 C10 N2 119.3(12) . .
C9 C10 C13 119.3(11) . .
N2 C10 C13 121.4(11) . .
C11 N3 C15 117.5(12) . .
C11 N3 Zn2 119.5(10) . .
C15 N3 Zn2 122.8(9) . .
N3 C11 C12 125.2(15) . .
N3 C11 H11A 117.4 . .
C12 C11 H11A 117.4 . .
C13 C12 C11 111.1(13) . .
C13 C12 H12A 124.4 . .
C11 C12 H12A 124.4 . .
C14 C13 C12 121.7(13) . .
C14 C13 C10 123.1(12) . .
C12 C13 C10 115.2(11) . .
C15 C14 C13 118.1(15) . .
C15 C14 H14A 120.9 . .
C13 C14 H14A 120.9 . .
C14 C15 N3 126.0(14) . .
C14 C15 H15A 117.0 . .
N3 C15 H15A 117.0 . .
C20 N4 C16 117.4(13) . .
C20 N4 Zn2 123.6(10) . 11_556
C16 N4 Zn2 118.8(11) . 11_556
N4 C16 C17 123.7(15) . .
N4 C16 H16A 118.2 . .
C17 C16 H16A 118.2 . .
C16 C17 C18 118.3(14) . .
C16 C17 H17A 120.8 . .
C18 C17 H17A 120.8 . .
C19 C18 C17 116.8(14) . .
C19 C18 C8 126.1(13) . .
C17 C18 C8 116.4(13) . .
C18 C19 C20 119.4(14) . .
C18 C19 H19A 120.3 . .
C20 C19 H19A 120.3 . .
N4 C20 C19 123.8(13) . .
N4 C20 H20A 118.1 . .
C19 C20 H20A 118.1 . .
C21 N5 C25 114.2(13) . .
C21 N5 Zn1 121.3(9) . .
C25 N5 Zn1 124.4(11) . .
N5 C21 C22 124.5(14) . .
N5 C21 H21A 117.8 . .
C22 C21 H21A 117.8 . .
C21 C22 C23 122.0(16) . .
C21 C22 H22A 119.0 . .
C23 C22 H22A 119.0 . .
C24 C23 C22 113.6(13) . .
C24 C23 C26 126.6(12) . .
C22 C23 C26 119.6(14) . .
C23 C24 C25 120.2(13) . .
C23 C24 H24A 119.9 . .
C25 C24 H24A 119.9 . .
N5 C25 C24 125.3(15) . .
N5 C25 H25A 117.4 . .
C24 C25 H25A 117.4 . .
C27 C26 N6 0.0(18) 2 2
C27 C26 N6 115.1(14) 2 .
N6 C26 N6 115.1(14) 2 .
C27 C26 C23 125.1(11) 2 .
N6 C26 C23 125.1(11) 2 .
N6 C26 C23 118.7(12) . .
C26 N6 C26 124.7(14) 3 .
C105 C100 C101 120.1 . .
C105 C100 Cl1 106.9(6) . .
C101 C100 Cl1 132.4(7) . .
C102 C101 C100 120.1 . .
C102 C101 Cl2 125.0 . .
C100 C101 Cl2 114.9 . .
C103 C102 C101 120.1 . .
C103 C102 H10A 120.0 . .
C101 C102 H10A 120.0 . .
C104 C103 C102 120.9(2) . .
C104 C103 H10B 119.5 . .
C102 C103 H10B 119.5 . .
C103 C104 C105 119.81(7) . .
C103 C104 H10C 120.1 . .
C105 C104 H10C 120.1 . .
C100 C105 C104 118.8(2) . .
C100 C105 H10D 120.6 . .
C104 C105 H10D 120.6 . .

loop_
_geom_bond_atom_site_label_1
_geom_bond_atom_site_label_2
_geom_bond_distance
_geom_bond_site_symmetry_2
Zn1 N1 2.036(13) .
Zn1 N5 2.078(12) .
Zn1 I2 2.525(2) .
Zn1 I1 2.555(2) .
Zn2 N3 2.042(10) .
Zn2 N4 2.063(11) 12_556
Zn2 I3 2.537(2) .
Zn2 I4 2.589(2) .
N1 C1 1.352(16) .
N1 C5 1.39(3) .
C1 C2 1.44(2) .
C1 H1A 0.9500 .
C2 C3 1.27(2) .
C2 H2A 0.9500 .
C3 C4 1.45(2) .
C3 C6 1.458(19) .
C4 C5 1.38(3) .
C4 H4A 0.9500 .
C5 H5A 0.9500 .
N2 C6 1.348(16) .
N2 C10 1.385(17) .
C6 C7 1.398(18) .
C7 C8 1.245(17) .
C7 H7A 0.9500 .
C8 C9 1.422(18) .
C8 C18 1.45(2) .
C9 C10 1.294(18) .
C9 H9A 0.9500 .
C10 C13 1.512(18) .
N3 C11 1.245(17) .
N3 C15 1.38(2) .
C11 C12 1.48(2) .
C11 H11A 0.9500 .
C12 C13 1.44(2) .
C12 H12A 0.9500 .
C13 C14 1.379(18) .
C14 C15 1.28(2) .
C14 H14A 0.9500 .
C15 H15A 0.9500 .
N4 C20 1.28(2) .
N4 C16 1.30(2) .
N4 Zn2 2.063(11) 11_556
C16 C17 1.42(2) .
C16 H16A 0.9500 .
C17 C18 1.43(2) .
C17 H17A 0.9500 .
C18 C19 1.31(2) .
C19 C20 1.46(2) .
C19 H19A 0.9500 .
C20 H20A 0.9500 .
N5 C21 1.29(2) .
N5 C25 1.325(17) .
C21 C22 1.33(2) .
C21 H21A 0.9500 .
C22 C23 1.42(2) .
C22 H22A 0.9500 .
C23 C24 1.32(2) .
C23 C26 1.435(19) .
C24 C25 1.38(2) .
C24 H24A 0.9500 .
C25 H25A 0.9500 .
C26 C27 1.335(19) 2
C26 N6 1.335(19) 2
C26 N6 1.412(16) .
N6 C26 1.335(19) 3
Cl1 C100 1.623(13) .
Cl2 C101 1.8727 .
C100 C105 1.3893 .
C100 C101 1.3899 .
C101 C102 1.3899 .
C102 C103 1.3877 .
C102 H10A 0.9500 .
C103 C104 1.353(9) .
C103 H10B 0.9500 .
C104 C105 1.439(10) .
C104 H10C 0.9500 .
C105 H10D 0.9500 .
